data_7121492
loop_
_publ_author_name
'Ballestero-Mart\'inez, Ernesto'
'Hadlington, Terrance J.'
'Szilv\'asi, Tibor'
'Yao, Shenglai'
'Driess, Matthias'

_publ_section_title
;
 From zinco(ii) arsaketenes to silylene-stabilised zinco arsinidene
 complexes.
;
_journal_issue 48
_journal_name_full 'Chemical communications (Cambridge, England)'
_journal_page_first 6124
_journal_page_last 6127
_journal_paper_doi 10.1039/c8cc01928b
_journal_volume 54
_journal_year 2018
_chemical_formula_moiety 'C40 H61 Cl N4 Zn'
_chemical_formula_sum 'C40 H61 Cl N4 Zn'
_chemical_formula_weight 698.74
_chemical_properties_physical Air-sensitive,Moisture-sensitive
_space_group_crystal_system orthorhombic
_space_group_IT_number 19
_space_group_name_Hall 'P 2ac 2ab'
_space_group_name_H-M_alt 'P 21 21 21'
_symmetry_space_group_name_Hall 'P 2ac 2ab'
_symmetry_space_group_name_H-M 'P 21 21 21'
_atom_sites_solution_hydrogens geom
_audit_creation_method SHELXL-2016/6
_audit_update_record
;
2018-03-07 deposited with the CCDC.
2018-04-16 downloaded from the CCDC.
;
_cell_angle_alpha 90
_cell_angle_beta 90
_cell_angle_gamma 90
_cell_formula_units_Z 4
_cell_length_a 11.83520(10)
_cell_length_b 17.5939(2)
_cell_length_c 18.3290(2)
_cell_measurement_reflns_used 8740
_cell_measurement_temperature 150(2)
_cell_measurement_theta_max 73.3270
_cell_measurement_theta_min 4.4150
_cell_volume 3816.60(7)
_computing_cell_refinement 'CrysAlisPro 1.171.38.43c (Rigaku OD, 2015)'
_computing_data_collection 'CrysAlisPro 1.171.38.43c (Rigaku OD, 2015)'
_computing_data_reduction 'CrysAlisPro 1.171.38.43c (Rigaku OD, 2015)'
_computing_structure_refinement 'SHELXL-2016/6 (Sheldrick, 2016)'
_diffrn_ambient_temperature 150(2)
_diffrn_detector_area_resol_mean 10.5435
_diffrn_measured_fraction_theta_full 0.996
_diffrn_measured_fraction_theta_max 0.995
_diffrn_measurement_device_type 'SuperNova, Single source at offset, Atlas'
_diffrn_measurement_method '\w scans'
_diffrn_radiation_type CuK\a
_diffrn_radiation_wavelength 1.54184
_diffrn_reflns_av_R_equivalents 0.0388
_diffrn_reflns_av_unetI/netI 0.0433
_diffrn_reflns_Laue_measured_fraction_full 0.996
_diffrn_reflns_Laue_measured_fraction_max 0.995
_diffrn_reflns_limit_h_max 14
_diffrn_reflns_limit_h_min -9
_diffrn_reflns_limit_k_max 21
_diffrn_reflns_limit_k_min -21
_diffrn_reflns_limit_l_max 21
_diffrn_reflns_limit_l_min -22
_diffrn_reflns_number 15746
_diffrn_reflns_point_group_measured_fraction_full 0.964
_diffrn_reflns_point_group_measured_fraction_max 0.958
_diffrn_reflns_theta_full 67.684
_diffrn_reflns_theta_max 69.999
_diffrn_reflns_theta_min 6.607
_diffrn_source 'micro-focus sealed X-ray tube'
_exptl_absorpt_coefficient_mu 1.767
_exptl_absorpt_correction_T_max 1.00000
_exptl_absorpt_correction_T_min 0.25025
_exptl_absorpt_correction_type multi-scan
_exptl_absorpt_process_details
;
CrysAlisPro 1.171.38.43c (Rigaku Oxford Diffraction, 2015)
Empirical absorption correction using spherical harmonics,
 implemented in SCALE3 ABSPACK scaling algorithm.
;
_exptl_crystal_colour colourless
_exptl_crystal_density_diffrn 1.216
_exptl_crystal_description plate
_exptl_crystal_F_000 1504
_exptl_crystal_size_max 0.410
_exptl_crystal_size_mid 0.240
_exptl_crystal_size_min 0.040
_refine_diff_density_max 0.349
_refine_diff_density_min -0.480
_refine_diff_density_rms 0.050
_refine_ls_abs_structure_details
;
 Flack x determined using 2690 quotients [(I+)-(I-)]/[(I+)+(I-)]
 (Parsons, Flack and Wagner, Acta Cryst. B69 (2013) 249-259).
;
_refine_ls_abs_structure_Flack -0.010(16)
_refine_ls_extinction_method none
_refine_ls_goodness_of_fit_ref 1.012
_refine_ls_hydrogen_treatment constr
_refine_ls_matrix_type full
_refine_ls_number_parameters 436
_refine_ls_number_reflns 6952
_refine_ls_number_restraints 0
_refine_ls_restrained_S_all 1.012
_refine_ls_R_factor_all 0.0392
_refine_ls_R_factor_gt 0.0370
_refine_ls_shift/su_max 0.004
_refine_ls_shift/su_mean 0.000
_refine_ls_structure_factor_coef Fsqd
_refine_ls_weighting_details 'w=1/[\s^2^(Fo^2^)+(0.0677P)^2^+0.3692P] where P=(Fo^2^+2Fc^2^)/3'
_refine_ls_weighting_scheme calc
_refine_ls_wR_factor_gt 0.0960
_refine_ls_wR_factor_ref 0.0988
_reflns_Friedel_coverage 0.725
_reflns_Friedel_fraction_full 0.924
_reflns_Friedel_fraction_max 0.912
_reflns_number_gt 6682
_reflns_number_total 6952
_reflns_threshold_expression 'I > 2\s(I)'
_cod_data_source_file c8cc01928b2.cif
_cod_data_source_block compound_3
_cod_depositor_comments 'Adding full bibliography for 7121492--7121496.cif.'
_cod_database_code 7121492
_shelx_shelxl_version_number 2016/6
_shelx_space_group_comment
;
The symmetry employed for this shelxl refinement is uniquely defined
by the following loop, which should always be used as a source of
symmetry information in preference to the above space-group names.
They are only intended as comments.
;
_shelx_estimated_absorpt_t_min 0.531
_shelx_estimated_absorpt_t_max 0.933

loop_
_space_group_symop_operation_xyz
'x, y, z'
'-x+1/2, -y, z+1/2'
'x+1/2, -y+1/2, -z'
'-x, y+1/2, -z+1/2'

loop_
_atom_site_label
_atom_site_type_symbol
_atom_site_fract_x
_atom_site_fract_y
_atom_site_fract_z
_atom_site_U_iso_or_equiv
_atom_site_adp_type
_atom_site_occupancy
_atom_site_site_symmetry_order
_atom_site_calc_flag
_atom_site_refinement_flags_posn
_atom_site_refinement_flags_adp
_atom_site_refinement_flags_occupancy
_atom_site_disorder_assembly
_atom_site_disorder_group
Zn1 Zn 0.86378(3) 0.01688(2) 0.07474(2) 0.01862(12) Uani 1 1 d . . . . .
Cl1 Cl 0.81703(10) 0.07381(8) -0.03118(8) 0.0298(12) Uani 0.94(3) 1 d . . P A 1
N1 N 0.9639(2) 0.08769(15) 0.13442(14) 0.0205(5) Uani 1 1 d . . . . .
N3 N 0.6149(2) -0.02478(15) 0.11868(13) 0.0213(5) Uani 1 1 d . . . . .
N4 N 0.7349(2) -0.07507(16) 0.19222(14) 0.0206(5) Uani 1 1 d . . . . .
N2 N 0.9900(2) -0.05908(15) 0.05463(13) 0.0201(5) Uani 1 1 d . . . . .
C7 C 0.8579(3) 0.19801(19) 0.18038(18) 0.0261(7) Uani 1 1 d . . . . .
C2 C 1.0494(3) 0.05822(18) 0.17172(17) 0.0222(6) Uani 1 1 d . . . . .
C4 C 1.0696(2) -0.06797(18) 0.10494(16) 0.0204(6) Uani 1 1 d . . . . .
C36 C 0.5694(3) 0.0232(2) 0.05878(17) 0.0255(6) Uani 1 1 d . . . . .
H36 H 0.629816 0.060459 0.045561 0.031 Uiso 1 1 calc R U . . .
C22 C 0.9489(3) -0.2223(2) -0.0738(2) 0.0313(7) Uani 1 1 d . . . . .
H22 H 0.910932 -0.269852 -0.075457 0.038 Uiso 1 1 calc R U . . .
C3 C 1.0895(3) -0.01697(19) 0.16266(16) 0.0226(6) Uani 1 1 d . . . . .
H3 H 1.136397 -0.035549 0.200783 0.027 Uiso 1 1 calc R U . . .
C31 C 0.6283(3) -0.10125(18) 0.21387(16) 0.0226(6) Uani 1 1 d . . . . .
C5 C 1.1438(3) -0.13780(18) 0.10264(18) 0.0257(6) Uani 1 1 d . . . . .
H5A H 1.096731 -0.183424 0.106765 0.039 Uiso 1 1 calc R U . . .
H5B H 1.197559 -0.136244 0.143284 0.039 Uiso 1 1 calc R U . . .
H5C H 1.185280 -0.139042 0.056375 0.039 Uiso 1 1 calc R U . . .
C24 C 1.1097(3) -0.00254(19) -0.07208(18) 0.0275(7) Uani 1 1 d . . . . .
H24 H 1.061154 0.032106 -0.042248 0.033 Uiso 1 1 calc R U . . .
C19 C 1.0559(3) -0.08121(19) -0.07055(18) 0.0252(6) Uani 1 1 d . . . . .
C6 C 0.9444(3) 0.16865(18) 0.13636(17) 0.0228(6) Uani 1 1 d . . . . .
C18 C 0.9952(3) -0.10663(18) -0.00929(17) 0.0217(6) Uani 1 1 d . . . . .
C30 C 0.7277(2) -0.02839(17) 0.13377(16) 0.0196(6) Uani 1 1 d . . . . .
C11 C 1.0098(3) 0.21652(19) 0.09105(18) 0.0264(7) Uani 1 1 d . . . . .
C27 C 0.8655(3) -0.20411(19) 0.05071(19) 0.0297(7) Uani 1 1 d . . . . .
H27 H 0.883305 -0.172060 0.094271 0.036 Uiso 1 1 calc R U . . .
C23 C 0.9390(3) -0.17710(19) -0.01176(18) 0.0249(7) Uani 1 1 d . . . . .
C10 C 0.9867(3) 0.2947(2) 0.09270(19) 0.0307(7) Uani 1 1 d . . . . .
H10 H 1.030697 0.328111 0.063502 0.037 Uiso 1 1 calc R U . . .
C33 C 0.8439(3) -0.09255(19) 0.22871(17) 0.0236(6) Uani 1 1 d . . . . .
H33 H 0.905437 -0.075288 0.195156 0.028 Uiso 1 1 calc R U . . .
C1 C 1.1095(3) 0.1051(2) 0.2296(2) 0.0351(8) Uani 1 1 d . . . . .
H1A H 1.183142 0.121557 0.210911 0.053 Uiso 1 1 calc R U . . .
H1B H 1.120374 0.074205 0.273478 0.053 Uiso 1 1 calc R U . . .
H1C H 1.063699 0.149803 0.241568 0.053 Uiso 1 1 calc R U . . .
C21 C 1.0122(3) -0.1995(2) -0.13237(19) 0.0348(8) Uani 1 1 d . . . . .
H21 H 1.020156 -0.231869 -0.173556 0.042 Uiso 1 1 calc R U . . .
C35 C 0.8611(3) -0.1777(2) 0.24119(19) 0.0316(7) Uani 1 1 d . . . . .
H35A H 0.827404 -0.192332 0.287959 0.047 Uiso 1 1 calc R U . . .
H35B H 0.942183 -0.189167 0.241903 0.047 Uiso 1 1 calc R U . . .
H35C H 0.824881 -0.206277 0.201695 0.047 Uiso 1 1 calc R U . . .
C32 C 0.5539(3) -0.07020(19) 0.16643(18) 0.0238(6) Uani 1 1 d . . . . .
C15 C 1.1009(3) 0.1870(2) 0.0406(2) 0.0337(8) Uani 1 1 d . . . . .
H15 H 1.100073 0.130254 0.043005 0.040 Uiso 1 1 calc R U . . .
C40 C 0.4287(3) -0.0827(2) 0.1635(2) 0.0298(7) Uani 1 1 d . . . . .
H40A H 0.408826 -0.126739 0.193589 0.045 Uiso 1 1 calc R U . . .
H40B H 0.405702 -0.092004 0.112919 0.045 Uiso 1 1 calc R U . . .
H40C H 0.389801 -0.037490 0.182054 0.045 Uiso 1 1 calc R U . . .
C17 C 1.2190(4) 0.2144(3) 0.0638(3) 0.0513(11) Uani 1 1 d . . . . .
H17A H 1.220913 0.270050 0.063702 0.077 Uiso 1 1 calc R U . . .
H17B H 1.275474 0.194832 0.029512 0.077 Uiso 1 1 calc R U . . .
H17C H 1.235796 0.195630 0.112976 0.077 Uiso 1 1 calc R U . . .
C28 C 0.7404(3) -0.1924(2) 0.0320(3) 0.0421(9) Uani 1 1 d . . . . .
H28A H 0.727939 -0.139358 0.017697 0.063 Uiso 1 1 calc R U . . .
H28B H 0.694018 -0.204237 0.074839 0.063 Uiso 1 1 calc R U . . .
H28C H 0.719287 -0.225978 -0.008357 0.063 Uiso 1 1 calc R U . . .
C25 C 1.2280(3) -0.0020(2) -0.0387(2) 0.0423(10) Uani 1 1 d . . . . .
H25A H 1.224077 -0.019725 0.011888 0.063 Uiso 1 1 calc R U . . .
H25B H 1.258409 0.049762 -0.039908 0.063 Uiso 1 1 calc R U . . .
H25C H 1.277414 -0.035811 -0.066844 0.063 Uiso 1 1 calc R U . . .
C9 C 0.9015(3) 0.32439(19) 0.1358(2) 0.0321(8) Uani 1 1 d . . . . .
H9 H 0.886599 0.377453 0.135598 0.038 Uiso 1 1 calc R U . . .
C8 C 0.8386(3) 0.2767(2) 0.1789(2) 0.0315(8) Uani 1 1 d . . . . .
H8 H 0.780434 0.297427 0.208512 0.038 Uiso 1 1 calc R U . . .
C14 C 0.6604(3) 0.1554(3) 0.2077(2) 0.0437(10) Uani 1 1 d . . . . .
H14A H 0.632362 0.205318 0.222950 0.066 Uiso 1 1 calc R U . . .
H14B H 0.616816 0.115477 0.232199 0.066 Uiso 1 1 calc R U . . .
H14C H 0.651979 0.150113 0.154724 0.066 Uiso 1 1 calc R U . . .
C13 C 0.8026(4) 0.1632(3) 0.3095(2) 0.0418(9) Uani 1 1 d . . . . .
H13A H 0.881451 0.153239 0.322680 0.063 Uiso 1 1 calc R U . . .
H13B H 0.752940 0.129838 0.337945 0.063 Uiso 1 1 calc R U . . .
H13C H 0.784193 0.216377 0.320178 0.063 Uiso 1 1 calc R U . . .
C39 C 0.6064(3) -0.1528(2) 0.27716(18) 0.0305(7) Uani 1 1 d . . . . .
H39A H 0.524727 -0.159355 0.283423 0.046 Uiso 1 1 calc R U . . .
H39B H 0.638607 -0.130551 0.321525 0.046 Uiso 1 1 calc R U . . .
H39C H 0.641440 -0.202380 0.267989 0.046 Uiso 1 1 calc R U . . .
C12 C 0.7856(3) 0.1479(2) 0.22828(19) 0.0300(7) Uani 1 1 d . . . . .
H12 H 0.808406 0.094031 0.218877 0.036 Uiso 1 1 calc R U . . .
C29 C 0.8871(4) -0.2874(2) 0.0714(2) 0.0432(9) Uani 1 1 d . . . . .
H29A H 0.864694 -0.320453 0.030860 0.065 Uiso 1 1 calc R U . . .
H29B H 0.842800 -0.300377 0.114837 0.065 Uiso 1 1 calc R U . . .
H29C H 0.967644 -0.294637 0.081753 0.065 Uiso 1 1 calc R U . . .
C34 C 0.8573(3) -0.0480(2) 0.29972(18) 0.0317(7) Uani 1 1 d . . . . .
H34A H 0.848293 0.006438 0.289881 0.048 Uiso 1 1 calc R U . . .
H34B H 0.932589 -0.057318 0.320133 0.048 Uiso 1 1 calc R U . . .
H34C H 0.799688 -0.064447 0.334697 0.048 Uiso 1 1 calc R U . . .
C20 C 1.0648(3) -0.1289(2) -0.13131(19) 0.0325(8) Uani 1 1 d . . . . .
H20 H 1.107453 -0.112815 -0.172423 0.039 Uiso 1 1 calc R U . . .
C26 C 1.1162(4) 0.0304(2) -0.14949(19) 0.0395(9) Uani 1 1 d . . . . .
H26A H 1.135687 0.084499 -0.146865 0.059 Uiso 1 1 calc R U . . .
H26B H 1.042838 0.024553 -0.173657 0.059 Uiso 1 1 calc R U . . .
H26C H 1.174189 0.003306 -0.177378 0.059 Uiso 1 1 calc R U . . .
C38 C 0.5449(3) -0.0238(3) -0.00941(18) 0.0358(8) Uani 1 1 d . . . . .
H38A H 0.615329 -0.046390 -0.027336 0.054 Uiso 1 1 calc R U . . .
H38B H 0.512746 0.009132 -0.047219 0.054 Uiso 1 1 calc R U . . .
H38C H 0.491051 -0.064179 0.002532 0.054 Uiso 1 1 calc R U . . .
C37 C 0.4657(3) 0.0695(2) 0.0826(2) 0.0335(8) Uani 1 1 d . . . . .
H37A H 0.398349 0.037153 0.080959 0.050 Uiso 1 1 calc R U . . .
H37B H 0.455658 0.112748 0.049520 0.050 Uiso 1 1 calc R U . . .
H37C H 0.477002 0.088129 0.132434 0.050 Uiso 1 1 calc R U . . .
C16 C 1.0780(4) 0.2105(3) -0.0381(2) 0.0499(11) Uani 1 1 d . . . . .
H16A H 1.002261 0.193534 -0.052371 0.075 Uiso 1 1 calc R U . . .
H16B H 1.134285 0.187075 -0.070186 0.075 Uiso 1 1 calc R U . . .
H16C H 1.082605 0.265933 -0.042259 0.075 Uiso 1 1 calc R U . . .
Cl1A Cl 0.810(9) 0.077(5) -0.022(7) 0.16(6) Uiso 0.06(3) 1 d . . P A 2

loop_
_atom_site_aniso_label
_atom_site_aniso_U_11
_atom_site_aniso_U_22
_atom_site_aniso_U_33
_atom_site_aniso_U_23
_atom_site_aniso_U_13
_atom_site_aniso_U_12
Zn1 0.01896(19) 0.0171(2) 0.01976(19) -0.00026(15) -0.00187(15) 0.00033(15)
Cl1 0.0274(12) 0.0387(12) 0.0234(13) 0.0116(4) -0.0032(3) 0.0020(4)
N1 0.0249(12) 0.0145(12) 0.0221(12) -0.0017(10) -0.0017(10) -0.0005(10)
N3 0.0211(12) 0.0219(13) 0.0208(11) 0.0006(11) -0.0011(10) 0.0006(11)
N4 0.0206(12) 0.0195(12) 0.0218(11) 0.0001(11) -0.0012(10) 0.0000(11)
N2 0.0240(12) 0.0160(12) 0.0204(12) -0.0010(10) -0.0013(10) 0.0003(10)
C7 0.0251(14) 0.0232(15) 0.0300(15) -0.0076(13) -0.0077(14) 0.0007(14)
C2 0.0235(14) 0.0197(15) 0.0234(14) 0.0000(13) -0.0034(13) -0.0020(13)
C4 0.0184(13) 0.0190(14) 0.0237(14) 0.0025(12) 0.0010(11) -0.0008(12)
C36 0.0216(14) 0.0267(16) 0.0283(14) 0.0049(14) -0.0047(12) -0.0001(13)
C22 0.0337(16) 0.0252(16) 0.0348(17) -0.0080(16) -0.0067(17) -0.0001(14)
C3 0.0230(13) 0.0215(14) 0.0235(13) 0.0009(13) -0.0047(12) 0.0022(13)
C31 0.0246(14) 0.0221(15) 0.0210(13) -0.0036(12) 0.0018(13) -0.0038(14)
C5 0.0243(14) 0.0213(15) 0.0316(15) 0.0001(13) -0.0038(14) 0.0051(14)
C24 0.0270(14) 0.0290(16) 0.0266(15) 0.0015(14) 0.0041(13) 0.0004(13)
C19 0.0240(13) 0.0280(16) 0.0237(14) -0.0007(14) 0.0006(13) 0.0052(13)
C6 0.0256(14) 0.0173(15) 0.0256(15) -0.0031(13) -0.0065(13) 0.0006(13)
C18 0.0217(13) 0.0205(15) 0.0228(14) -0.0024(13) -0.0049(13) 0.0034(13)
C30 0.0184(13) 0.0190(15) 0.0213(13) -0.0036(12) -0.0024(11) 0.0002(12)
C11 0.0303(15) 0.0205(15) 0.0283(16) -0.0030(13) -0.0049(14) -0.0010(13)
C27 0.0352(17) 0.0198(15) 0.0342(16) -0.0059(14) -0.0003(15) -0.0057(15)
C23 0.0250(14) 0.0208(15) 0.0290(16) -0.0046(13) -0.0037(13) 0.0029(13)
C10 0.0376(17) 0.0193(16) 0.0352(17) 0.0028(14) -0.0094(15) -0.0046(14)
C33 0.0229(15) 0.0247(16) 0.0232(14) 0.0033(13) -0.0039(12) 0.0012(13)
C1 0.0404(19) 0.0254(17) 0.0395(18) -0.0088(15) -0.0159(16) 0.0027(16)
C21 0.0400(18) 0.035(2) 0.0290(16) -0.0122(16) -0.0025(15) 0.0080(17)
C35 0.0362(16) 0.0269(17) 0.0317(16) 0.0037(14) -0.0040(16) 0.0039(16)
C32 0.0206(14) 0.0239(15) 0.0270(15) -0.0038(14) 0.0021(13) -0.0035(13)
C15 0.0425(19) 0.0201(16) 0.0387(18) 0.0001(14) 0.0054(16) -0.0025(15)
C40 0.0230(16) 0.0329(18) 0.0333(17) -0.0011(15) 0.0007(13) -0.0064(14)
C17 0.038(2) 0.050(3) 0.066(3) -0.008(2) 0.008(2) 0.0028(19)
C28 0.0338(19) 0.038(2) 0.054(2) -0.0113(19) 0.0038(18) -0.0046(17)
C25 0.0345(19) 0.043(2) 0.049(2) 0.0120(19) -0.0095(17) -0.0115(17)
C9 0.0352(17) 0.0162(15) 0.0447(19) -0.0028(15) -0.0138(16) 0.0066(14)
C8 0.0286(16) 0.0224(16) 0.0434(19) -0.0102(15) -0.0072(15) 0.0053(13)
C14 0.0323(19) 0.053(3) 0.046(2) -0.007(2) 0.0046(17) -0.0062(18)
C13 0.051(2) 0.042(2) 0.0326(18) -0.0086(18) -0.0018(17) -0.004(2)
C39 0.0334(17) 0.0310(18) 0.0272(15) 0.0045(15) 0.0022(14) -0.0048(15)
C12 0.0326(17) 0.0265(17) 0.0309(17) -0.0082(15) 0.0032(14) 0.0010(15)
C29 0.062(2) 0.0220(17) 0.046(2) 0.0005(17) 0.000(2) -0.0038(17)
C34 0.0340(17) 0.0337(18) 0.0275(16) -0.0012(14) -0.0063(15) -0.0014(16)
C20 0.0328(17) 0.037(2) 0.0276(16) -0.0056(15) 0.0027(15) 0.0058(16)
C26 0.049(2) 0.035(2) 0.0338(18) 0.0063(16) 0.0016(17) 0.0025(18)
C38 0.0346(17) 0.045(2) 0.0276(15) -0.0010(17) -0.0072(14) -0.0010(18)
C37 0.0267(15) 0.0268(16) 0.047(2) 0.0056(16) -0.0073(16) 0.0033(14)
C16 0.064(3) 0.049(3) 0.036(2) 0.0028(19) 0.011(2) -0.002(2)

loop_
_atom_type_symbol
_atom_type_description
_atom_type_scat_dispersion_real
_atom_type_scat_dispersion_imag
_atom_type_scat_source
C C 0.0181 0.0091 'International Tables Vol C Tables 4.2.6.8 and 6.1.1.4'
H H 0.0000 0.0000 'International Tables Vol C Tables 4.2.6.8 and 6.1.1.4'
N N 0.0311 0.0180 'International Tables Vol C Tables 4.2.6.8 and 6.1.1.4'
Cl Cl 0.3639 0.7018 'International Tables Vol C Tables 4.2.6.8 and 6.1.1.4'
Zn Zn -1.5491 0.6778 'International Tables Vol C Tables 4.2.6.8 and 6.1.1.4'

loop_
_geom_angle_atom_site_label_1
_geom_angle_atom_site_label_2
_geom_angle_atom_site_label_3
_geom_angle
N2 Zn1 N1 94.13(10)
N2 Zn1 C30 114.01(11)
N1 Zn1 C30 113.69(11)
N2 Zn1 Cl1A 113(4)
N1 Zn1 Cl1A 108(2)
C30 Zn1 Cl1A 112(3)
N2 Zn1 Cl1 108.40(8)
N1 Zn1 Cl1 109.48(8)
C30 Zn1 Cl1 115.14(9)
C2 N1 C6 119.7(3)
C2 N1 Zn1 118.8(2)
C6 N1 Zn1 121.6(2)
C30 N3 C32 110.8(3)
C30 N3 C36 122.1(3)
C32 N3 C36 127.2(3)
C30 N4 C31 111.6(2)
C30 N4 C33 122.4(3)
C31 N4 C33 125.9(3)
C4 N2 C18 117.8(3)
C4 N2 Zn1 118.2(2)
C18 N2 Zn1 124.0(2)
C8 C7 C6 118.1(3)
C8 C7 C12 119.7(3)
C6 C7 C12 122.2(3)
N1 C2 C3 124.1(3)
N1 C2 C1 120.3(3)
C3 C2 C1 115.6(3)
N2 C4 C3 124.5(3)
N2 C4 C5 119.3(3)
C3 C4 C5 116.2(3)
N3 C36 C38 111.5(3)
N3 C36 C37 112.4(3)
C38 C36 C37 111.6(3)
C21 C22 C23 121.3(3)
C4 C3 C2 128.9(3)
C32 C31 N4 105.7(3)
C32 C31 C39 129.1(3)
N4 C31 C39 125.2(3)
C19 C24 C25 112.4(3)
C19 C24 C26 112.4(3)
C25 C24 C26 108.7(3)
C20 C19 C18 118.9(3)
C20 C19 C24 119.9(3)
C18 C19 C24 121.1(3)
C7 C6 C11 121.2(3)
C7 C6 N1 119.6(3)
C11 C6 N1 119.1(3)
C19 C18 C23 119.7(3)
C19 C18 N2 119.1(3)
C23 C18 N2 121.1(3)
N4 C30 N3 104.5(3)
N4 C30 Zn1 126.3(2)
N3 C30 Zn1 129.0(2)
C10 C11 C6 117.7(3)
C10 C11 C15 119.3(3)
C6 C11 C15 123.0(3)
C23 C27 C28 110.1(3)
C23 C27 C29 113.0(3)
C28 C27 C29 110.2(3)
C22 C23 C18 119.3(3)
C22 C23 C27 119.1(3)
C18 C23 C27 121.6(3)
C9 C10 C11 121.6(3)
N4 C33 C34 111.5(3)
N4 C33 C35 112.7(3)
C34 C33 C35 111.2(3)
C22 C21 C20 119.7(3)
C31 C32 N3 107.4(3)
C31 C32 C40 127.4(3)
N3 C32 C40 125.2(3)
C11 C15 C16 111.0(3)
C11 C15 C17 111.8(3)
C16 C15 C17 109.8(4)
C8 C9 C10 119.5(3)
C9 C8 C7 121.8(3)
C7 C12 C13 112.9(3)
C7 C12 C14 110.7(3)
C13 C12 C14 110.6(3)
C21 C20 C19 120.9(3)

loop_
_geom_bond_atom_site_label_1
_geom_bond_atom_site_label_2
_geom_bond_distance
Zn1 N2 2.038(3)
Zn1 N1 2.038(3)
Zn1 C30 2.097(3)
Zn1 Cl1A 2.17(10)
Zn1 Cl1 2.2537(11)
N1 C2 1.327(4)
N1 C6 1.443(4)
N3 C30 1.365(4)
N3 C32 1.388(4)
N3 C36 1.486(4)
N4 C30 1.353(4)
N4 C31 1.400(4)
N4 C33 1.486(4)
N2 C4 1.328(4)
N2 C18 1.441(4)
C7 C8 1.403(5)
C7 C6 1.402(5)
C7 C12 1.510(5)
C2 C3 1.415(4)
C2 C1 1.520(4)
C4 C3 1.407(5)
C4 C5 1.511(4)
C36 C38 1.526(5)
C36 C37 1.536(5)
C22 C21 1.370(5)
C22 C23 1.392(5)
C31 C32 1.353(5)
C31 C39 1.496(4)
C24 C19 1.524(5)
C24 C25 1.528(5)
C24 C26 1.535(5)
C19 C20 1.398(5)
C19 C18 1.406(5)
C6 C11 1.414(5)
C18 C23 1.408(5)
C11 C10 1.403(5)
C11 C15 1.511(5)
C27 C23 1.514(5)
C27 C28 1.534(5)
C27 C29 1.536(5)
C10 C9 1.384(5)
C33 C34 1.528(4)
C33 C35 1.530(5)
C21 C20 1.390(6)
C32 C40 1.499(4)
C15 C16 1.525(6)
C15 C17 1.538(6)
C9 C8 1.372(5)
C14 C12 1.535(5)
C13 C12 1.527(5)
